data_2101797
loop_
_publ_author_name
'Marsh, R. E.'

_publ_section_title
;
 The perils of <i>Cc</i> revisited
;
_journal_issue 2
_journal_name_full 'Acta Crystallographica Section B'
_journal_page_first 317
_journal_page_last 322
_journal_paper_doi 10.1107/S010876819601381X
_journal_volume 53
_journal_year 1997
_chemical_formula_moiety 'C31 H29 N5 Cl2 S2 Co, 3.12(C H3 O H)'
_chemical_formula_sum 'C34.12 H41.48 Cl2 Co N5 O3.12 S2'
_space_group_IT_number 15
_symmetry_cell_setting monoclinic
_symmetry_space_group_name_Hall '-C 2yc'
_symmetry_space_group_name_H-M 'C 1 2/c 1'
_audit_creation_method CSD-QUEST3D-V5
_cell_angle_alpha 90
_cell_angle_beta 122.09(2)
_cell_angle_gamma 90
_cell_formula_units_Z 4
_cell_length_a 18.715(4)
_cell_length_b 18.401(4)
_cell_length_c 12.794(3)
_cell_volume 3732.8(17)
_cod_data_source_file an0533.cif
_cod_data_source_block CSD_CIF_MIF_VETFIJ01
_cod_depositor_comments
;
  Updating the values of the _chemical_formula_moiety and _chemical_formula_sum
  data items.

  Antanas Vaitkus
  2017-08-02

  Added moiety chemical formula from Marsh (1997) paper. The summary
  chemical formula is calculated from moiety formula using 'AdHocParser'
  (svn://www.crystallography.net/cod-tools/trunk/Formulae/AdHocParser.yp,
  revision 1441.)

  Removing 33 atoms which were symmetric equivalents of the atoms from
  the asymmetric unit.

  Andrius Merkys
  2013-11-06
;
_cod_original_sg_symbol_H-M 'C 2/c'
_cod_database_code 2101797

loop_
_symmetry_equiv_pos_as_xyz
x,y,z
-x,y,1/2-z
1/2+x,1/2+y,z
1/2-x,1/2+y,1/2-z
-x,-y,-z
x,-y,-1/2+z
-1/2-x,-1/2-y,-z
-1/2+x,-1/2-y,-1/2+z

loop_
_atom_site_label
_atom_site_fract_x
_atom_site_fract_y
_atom_site_fract_z
_atom_site_type_symbol
Co1 .0 .6596 .25 Co
Cl1 -.1007 .6565 .3264 Cl
N1 .0869 .7527 .3657 N
C1 .0975 .8142 .3197 C
C2 .1560 .8668 .3922 C
C3 .2063 .8558 .5175 C
C4 .1980 .7916 .5655 C
C5 .1384 .7415 .4880 C
N2 .0882 .6208 .4387 N
C6 .1318 .6684 .5304 C
C7 .1720 .6481 .6534 C
C8 .1688 .5760 .6830 C
C9 .1249 .5263 .5870 C
C10 .0855 .5510 .4666 C
N3 .0 .5399 .25 N
C11 .0394 .5035 .3574 C
C12 .0382 .4279 .3608 C
C13 .0 .3907 .25 C
S1 .2185 .5416 .8331 S
C14 .2468 .6208 .9300 C
C15 .2838 .5961 1.0618 C
C16 .3000 .6596 1.1471 C
H1 .0631 .8220 .2326 H
H2 .1613 .9104 .3557 H
H3 .2463 .8918 .5700 H
H4 .2332 .7820 .6522 H
H5 .2018 .6834 .7176 H
H6 .1220 .4760 .6041 H
H7 .0633 .4024 .4378 H
H8 .0 .3386 .25 H
H9 .2876 .6489 .9240 H
H10 .1975 .6498 .9043 H
H11 .2452 .5632 1.0648 H
H12 .3362 .5716 1.0893 H
H13 .3240 .6420 1.2299 H
H14 .3384 .6928 1.1445 H
H15 .2478 .6840 1.1210 H

loop_
_atom_type_symbol
C
H
Cl
Co
N
S
